data_4060991
loop_
_publ_author_name
'C\'ampora, Juan'
'Palma, Pilar'
'del R\'io, Diego'
'Conejo, M. Mar'
'\'Alvarez, Eleuterio'

_publ_section_title
;
 Synthesis and Reactivity of a Mononuclear Parent Amido Nickel Complex.
 Structures of Ni[C6H3-2,6-(CH2PiPr2)2](NH2) and Ni[C6H3-2,6-(CH2PiPr2)2](OMe)
;
_journal_coden_ASTM ORGND7
_journal_issue 24
_journal_name_full Organometallics
_journal_page_first 5653
_journal_page_last 5655
_journal_paper_doi 10.1021/om049312r
_journal_volume 23
_journal_year 2004
_chemical_formula_moiety 'C20 H37 N Ni P2'
_chemical_formula_sum 'C20 H37 N Ni P2'
_chemical_formula_weight 412.16
_space_group_IT_number 14
_symmetry_cell_setting monoclinic
_symmetry_space_group_name_Hall '-P 2yn'
_symmetry_space_group_name_H-M 'P 1 21/n 1'
_cell_angle_alpha 90.00
_cell_angle_beta 95.7910(10)
_cell_angle_gamma 90.00
_cell_formula_units_Z 8
_cell_length_a 10.8790(6)
_cell_length_b 13.7440(8)
_cell_length_c 28.7731(17)
_cell_measurement_temperature 100(2)
_cell_volume 4280.2(4)
_diffrn_ambient_temperature 100(2)
_exptl_crystal_density_diffrn 1.279
_cod_depositor_comments
;
The following automatic conversions were performed:
'_symmetry_cell_setting' value 'Monoclinic' changed to 'monoclinic'
according to '/home/saulius/struct/CIF-dictionaries/cif_core.dic'
dictionary named 'cif_core.dic' version 2.4.1 from 2010-06-29.

Automatic conversion script
Id: cif_fix_enum 1527 2010-12-29 10:47:43Z saulius 
;
_cod_original_sg_symbol_H-M 'P 21/n'
_cod_database_code 4060991

loop_
_symmetry_equiv_pos_as_xyz
'x, y, z'
'-x+1/2, y+1/2, -z+1/2'
'-x, -y, -z'
'x-1/2, -y-1/2, z-1/2'

loop_
_atom_site_label
_atom_site_type_symbol
_atom_site_fract_x
_atom_site_fract_y
_atom_site_fract_z
_atom_site_U_iso_or_equiv
_atom_site_adp_type
_atom_site_occupancy
_atom_site_symmetry_multiplicity
_atom_site_calc_flag
_atom_site_refinement_flags
_atom_site_disorder_assembly
_atom_site_disorder_group
Ni1 Ni 0.23418(3) 0.10965(2) 0.140035(10) 0.01658(8) Uani 1 1 d . . .
H1N1 H 0.132(2) 0.216(2) 0.1904(10) 0.039(4) Uiso 1 1 d D . .
H2N1 H 0.229(3) 0.2647(15) 0.1807(10) 0.039(4) Uiso 1 1 d D . .
P1 P 0.06821(5) 0.02823(4) 0.14848(2) 0.01553(13) Uani 1 1 d . . .
P2 P 0.40386(5) 0.17253(4) 0.12098(2) 0.01629(13) Uani 1 1 d . . .
N1 N 0.1912(2) 0.21330(19) 0.17736(10) 0.0447(7) Uani 1 1 d D . .
C1 C 0.2709(2) 0.00377(16) 0.09954(8) 0.0160(5) Uani 1 1 d . . .
C2 C 0.3668(2) 0.00902(16) 0.06988(8) 0.0156(5) Uani 1 1 d . . .
C3 C 0.3831(2) -0.06313(17) 0.03713(8) 0.0171(5) Uani 1 1 d . . .
H3 H 0.448(2) -0.0582(16) 0.0167(8) 0.020(6) Uiso 1 1 d . . .
C4 C 0.3065(2) -0.14338(17) 0.03265(8) 0.0193(5) Uani 1 1 d . . .
H4 H 0.317(2) -0.1942(17) 0.0096(9) 0.019(6) Uiso 1 1 d . . .
C5 C 0.2154(2) -0.15315(16) 0.06240(8) 0.0187(5) Uani 1 1 d . . .
H5 H 0.162(2) -0.2086(16) 0.0602(8) 0.012(6) Uiso 1 1 d . . .
C6 C 0.1975(2) -0.08200(16) 0.09515(8) 0.0164(5) Uani 1 1 d . . .
C7 C 0.0978(2) -0.09365(17) 0.12754(9) 0.0191(5) Uani 1 1 d . . .
H7A H 0.026(2) -0.1245(18) 0.1120(9) 0.028(7) Uiso 1 1 d . . .
H7B H 0.133(2) -0.1335(17) 0.1542(9) 0.026(7) Uiso 1 1 d . . .
C8 C 0.4506(2) 0.09650(17) 0.07345(9) 0.0212(5) Uani 1 1 d . . .
H8A H 0.442(2) 0.1304(18) 0.0438(9) 0.023(7) Uiso 1 1 d . . .
H8B H 0.538(2) 0.0789(18) 0.0797(9) 0.027(7) Uiso 1 1 d . . .
C9 C 0.5366(2) 0.17069(18) 0.16582(9) 0.0231(5) Uani 1 1 d . . .
H9 H 0.606(2) 0.1844(18) 0.1505(9) 0.029(7) Uiso 1 1 d . . .
C10 C 0.5251(3) 0.2477(2) 0.20308(10) 0.0290(6) Uani 1 1 d . . .
H10A H 0.449(3) 0.239(2) 0.2181(10) 0.039(8) Uiso 1 1 d . . .
H10B H 0.598(2) 0.2462(17) 0.2275(9) 0.026(7) Uiso 1 1 d . . .
H10C H 0.530(3) 0.312(2) 0.1919(10) 0.040(9) Uiso 1 1 d . . .
C11 C 0.5493(3) 0.0697(2) 0.18751(12) 0.0338(7) Uani 1 1 d . . .
H11A H 0.559(3) 0.025(2) 0.1660(10) 0.036(8) Uiso 1 1 d . . .
H11B H 0.478(3) 0.051(2) 0.2028(10) 0.038(8) Uiso 1 1 d . . .
H11C H 0.619(3) 0.066(2) 0.2115(11) 0.042(8) Uiso 1 1 d . . .
C12 C 0.4021(2) 0.29703(17) 0.09764(9) 0.0197(5) Uani 1 1 d . . .
H12 H 0.380(2) 0.3351(16) 0.1228(8) 0.014(6) Uiso 1 1 d . . .
C13 C 0.3041(3) 0.3063(2) 0.05638(10) 0.0274(6) Uani 1 1 d . . .
H13A H 0.293(3) 0.376(2) 0.0485(11) 0.061(11) Uiso 1 1 d . . .
H13B H 0.322(2) 0.2695(17) 0.0293(9) 0.019(6) Uiso 1 1 d . . .
H13C H 0.226(2) 0.2834(18) 0.0639(9) 0.025(7) Uiso 1 1 d . . .
C14 C 0.5273(2) 0.3310(2) 0.08419(10) 0.0258(6) Uani 1 1 d . . .
H14A H 0.556(2) 0.2867(18) 0.0624(9) 0.025(7) Uiso 1 1 d . . .
H14B H 0.586(3) 0.341(2) 0.1113(11) 0.039(8) Uiso 1 1 d . . .
H14C H 0.516(3) 0.394(2) 0.0699(10) 0.043(9) Uiso 1 1 d . . .
C15 C 0.0126(2) 0.01113(19) 0.20603(8) 0.0214(5) Uani 1 1 d . . .
H15 H -0.014(2) 0.0729(17) 0.2156(8) 0.015(6) Uiso 1 1 d . . .
C16 C 0.1188(3) -0.0218(2) 0.24136(10) 0.0289(6) Uani 1 1 d . . .
H16A H 0.189(3) 0.023(2) 0.2429(10) 0.044(9) Uiso 1 1 d . . .
H16B H 0.151(3) -0.085(2) 0.2327(10) 0.039(8) Uiso 1 1 d . . .
H16C H 0.091(2) -0.0292(19) 0.2728(10) 0.034(8) Uiso 1 1 d . . .
C17 C -0.0981(3) -0.0573(2) 0.20502(10) 0.0287(6) Uani 1 1 d . . .
H17A H -0.123(3) -0.058(2) 0.2357(11) 0.050(9) Uiso 1 1 d . . .
H17B H -0.076(2) -0.125(2) 0.1961(9) 0.030(8) Uiso 1 1 d . . .
H17C H -0.166(3) -0.0354(19) 0.1817(10) 0.033(8) Uiso 1 1 d . . .
C18 C -0.0678(2) 0.07019(18) 0.11054(8) 0.0192(5) Uani 1 1 d . . .
H18 H -0.130(2) 0.0222(17) 0.1106(9) 0.022(7) Uiso 1 1 d . . .
C19 C -0.0315(3) 0.0856(2) 0.06134(9) 0.0229(5) Uani 1 1 d . . .
H19A H 0.001(2) 0.0261(19) 0.0491(9) 0.024(7) Uiso 1 1 d . . .
H19B H 0.031(2) 0.1340(18) 0.0629(9) 0.021(7) Uiso 1 1 d . . .
H19C H -0.100(3) 0.1077(19) 0.0410(10) 0.038(8) Uiso 1 1 d . . .
C20 C -0.1211(2) 0.1628(2) 0.12919(10) 0.0249(5) Uani 1 1 d . . .
H20A H -0.155(2) 0.1514(19) 0.1599(10) 0.034(8) Uiso 1 1 d . . .
H20B H -0.186(3) 0.187(2) 0.1042(11) 0.045(9) Uiso 1 1 d . . .
H20C H -0.062(3) 0.2124(19) 0.1347(10) 0.035(8) Uiso 1 1 d . . .
Ni2 Ni 0.74261(3) 0.61770(2) 0.136374(10) 0.01616(8) Uani 1 1 d . . .
P3 P 0.90720(5) 0.55012(4) 0.11567(2) 0.01661(13) Uani 1 1 d . . .
P4 P 0.57567(5) 0.69857(4) 0.14289(2) 0.01614(13) Uani 1 1 d . . .
N2 N 0.7016(2) 0.51777(18) 0.17666(9) 0.0380(6) Uani 1 1 d D . .
H1N2 H 0.6357(19) 0.519(2) 0.1862(10) 0.039(4) Uiso 1 1 d D . .
H2N2 H 0.735(3) 0.4646(15) 0.1804(10) 0.039(4) Uiso 1 1 d D . .
C21 C 0.7807(2) 0.72203(16) 0.09542(8) 0.0170(5) Uani 1 1 d . . .
C22 C 0.7078(2) 0.80792(16) 0.09038(8) 0.0162(5) Uani 1 1 d . . .
C23 C 0.7261(2) 0.87812(17) 0.05736(8) 0.0186(5) Uani 1 1 d . . .
H23 H 0.671(2) 0.9347(16) 0.0534(8) 0.013(6) Uiso 1 1 d . . .
C24 C 0.8188(2) 0.86792(17) 0.02815(8) 0.0199(5) Uani 1 1 d . . .
H24 H 0.830(2) 0.9131(18) 0.0044(9) 0.023(7) Uiso 1 1 d . . .
C25 C 0.8947(2) 0.78713(17) 0.03307(8) 0.0186(5) Uani 1 1 d . . .
H25 H 0.957(2) 0.7774(16) 0.0135(8) 0.017(6) Uiso 1 1 d . . .
C26 C 0.8775(2) 0.71603(16) 0.06612(8) 0.0166(5) Uani 1 1 d . . .
C27 C 0.9625(2) 0.62946(18) 0.07090(9) 0.0214(5) Uani 1 1 d . . .
H27A H 0.963(2) 0.5954(18) 0.0413(10) 0.029(7) Uiso 1 1 d . . .
H27B H 1.043(2) 0.6474(17) 0.0812(9) 0.020(7) Uiso 1 1 d . . .
C28 C 0.6074(2) 0.82054(17) 0.12238(9) 0.0194(5) Uani 1 1 d . . .
H28A H 0.535(2) 0.8512(19) 0.1067(9) 0.029(7) Uiso 1 1 d . . .
H28B H 0.640(2) 0.8603(16) 0.1496(8) 0.012(6) Uiso 1 1 d . . .
C29 C 0.5150(2) 0.71477(18) 0.19979(8) 0.0191(5) Uani 1 1 d . . .
H29 H 0.490(2) 0.6522(19) 0.2083(9) 0.026(7) Uiso 1 1 d . . .
C30 C 0.6183(3) 0.7481(2) 0.23591(10) 0.0289(6) Uani 1 1 d . . .
H30A H 0.685(2) 0.7045(19) 0.2389(9) 0.026(7) Uiso 1 1 d . . .
H30B H 0.588(2) 0.7532(18) 0.2678(10) 0.028(7) Uiso 1 1 d . . .
H30C H 0.649(3) 0.811(2) 0.2279(11) 0.051(10) Uiso 1 1 d . . .
C31 C 0.4033(3) 0.7824(2) 0.19770(10) 0.0274(6) Uani 1 1 d . . .
H31A H 0.368(3) 0.782(2) 0.2274(10) 0.040(8) Uiso 1 1 d . . .
H31B H 0.337(2) 0.7614(18) 0.1738(9) 0.027(7) Uiso 1 1 d . . .
H31C H 0.429(3) 0.848(2) 0.1882(11) 0.046(9) Uiso 1 1 d . . .
C32 C 0.4421(2) 0.65620(18) 0.10352(8) 0.0206(5) Uani 1 1 d . . .
H32 H 0.383(2) 0.7076(17) 0.1001(8) 0.020(7) Uiso 1 1 d . . .
C33 C 0.4807(3) 0.6397(2) 0.05456(9) 0.0253(6) Uani 1 1 d . . .
H33A H 0.405(2) 0.6202(16) 0.0328(9) 0.021(7) Uiso 1 1 d . . .
H33B H 0.518(3) 0.697(2) 0.0410(10) 0.039(8) Uiso 1 1 d . . .
H33C H 0.540(2) 0.5887(17) 0.0557(8) 0.018(6) Uiso 1 1 d . . .
C34 C 0.3856(3) 0.5651(2) 0.12235(10) 0.0271(6) Uani 1 1 d . . .
H34A H 0.351(2) 0.5781(18) 0.1509(9) 0.023(7) Uiso 1 1 d . . .
H34B H 0.446(3) 0.5152(19) 0.1274(9) 0.030(7) Uiso 1 1 d . . .
H34C H 0.327(3) 0.540(2) 0.0997(11) 0.047(9) Uiso 1 1 d . . .
C35 C 1.0413(2) 0.53723(18) 0.15942(9) 0.0218(5) Uani 1 1 d . . .
H35 H 1.113(3) 0.5200(18) 0.1414(9) 0.034(8) Uiso 1 1 d . . .
C36 C 1.0209(3) 0.4582(2) 0.19512(10) 0.0287(6) Uani 1 1 d . . .
H36A H 1.011(2) 0.3945(19) 0.1803(10) 0.030(8) Uiso 1 1 d . . .
H36B H 0.951(3) 0.472(2) 0.2134(10) 0.040(8) Uiso 1 1 d . . .
H36C H 1.096(3) 0.4503(19) 0.2188(10) 0.033(8) Uiso 1 1 d . . .
C37 C 1.0667(3) 0.6348(2) 0.18397(12) 0.0335(7) Uani 1 1 d . . .
H37A H 0.996(3) 0.659(2) 0.1996(11) 0.052(10) Uiso 1 1 d . . .
H37B H 1.081(3) 0.685(2) 0.1627(10) 0.035(8) Uiso 1 1 d . . .
H37C H 1.144(3) 0.629(2) 0.2063(12) 0.055(10) Uiso 1 1 d . . .
C38 C 0.8877(2) 0.43034(17) 0.08742(9) 0.0217(5) Uani 1 1 d . . .
H38 H 0.851(2) 0.3913(16) 0.1104(8) 0.017(6) Uiso 1 1 d . . .
C39 C 1.0078(3) 0.3860(2) 0.07440(10) 0.0265(6) Uani 1 1 d . . .
H39A H 1.066(2) 0.3687(18) 0.1039(10) 0.030(7) Uiso 1 1 d . . .
H39B H 1.048(2) 0.4301(19) 0.0530(9) 0.032(7) Uiso 1 1 d . . .
H39C H 0.987(2) 0.328(2) 0.0584(10) 0.034(8) Uiso 1 1 d . . .
C40 C 0.7927(3) 0.4367(2) 0.04488(10) 0.0310(6) Uani 1 1 d . . .
H40A H 0.717(3) 0.4666(19) 0.0519(10) 0.034(8) Uiso 1 1 d . . .
H40B H 0.771(2) 0.373(2) 0.0318(10) 0.036(8) Uiso 1 1 d . . .
H40C H 0.825(3) 0.477(2) 0.0201(10) 0.035(8) Uiso 1 1 d . . .

loop_
_atom_site_aniso_label
_atom_site_aniso_U_11
_atom_site_aniso_U_22
_atom_site_aniso_U_33
_atom_site_aniso_U_23
_atom_site_aniso_U_13
_atom_site_aniso_U_12
Ni1 0.01448(16) 0.01675(16) 0.01927(16) -0.00450(12) 0.00551(12) -0.00240(11)
P1 0.0144(3) 0.0173(3) 0.0152(3) -0.0003(2) 0.0036(2) -0.0015(2)
P2 0.0146(3) 0.0153(3) 0.0195(3) -0.0035(2) 0.0048(2) -0.0020(2)
N1 0.0359(15) 0.0370(15) 0.0672(19) -0.0317(14) 0.0340(14) -0.0146(12)
C1 0.0150(11) 0.0170(11) 0.0157(11) 0.0012(9) 0.0002(9) -0.0006(9)
C2 0.0145(11) 0.0168(11) 0.0155(11) 0.0009(9) 0.0020(9) -0.0001(9)
C3 0.0162(11) 0.0199(12) 0.0156(11) 0.0006(9) 0.0025(9) 0.0032(9)
C4 0.0204(12) 0.0166(12) 0.0202(12) -0.0027(10) -0.0007(10) 0.0037(9)
C5 0.0182(12) 0.0114(11) 0.0262(13) 0.0004(9) 0.0005(10) 0.0005(9)
C6 0.0170(11) 0.0140(11) 0.0180(12) 0.0018(9) 0.0011(9) 0.0017(9)
C7 0.0190(12) 0.0179(12) 0.0208(13) 0.0000(10) 0.0037(10) -0.0042(9)
C8 0.0222(13) 0.0198(13) 0.0233(13) -0.0055(10) 0.0097(10) -0.0033(10)
C9 0.0176(12) 0.0245(13) 0.0269(14) -0.0021(11) 0.0014(10) 0.0008(10)
C10 0.0264(15) 0.0313(16) 0.0281(15) -0.0055(12) -0.0034(12) -0.0015(12)
C11 0.0356(17) 0.0295(16) 0.0355(17) 0.0025(13) -0.0013(14) 0.0072(13)
C12 0.0204(12) 0.0171(12) 0.0217(13) -0.0018(10) 0.0029(10) -0.0014(9)
C13 0.0233(14) 0.0285(15) 0.0302(15) 0.0018(12) 0.0023(11) 0.0026(11)
C14 0.0276(14) 0.0219(14) 0.0290(15) -0.0008(12) 0.0079(12) -0.0064(11)
C15 0.0209(12) 0.0253(14) 0.0185(12) -0.0007(10) 0.0043(10) -0.0012(10)
C16 0.0285(15) 0.0355(17) 0.0225(14) 0.0025(12) 0.0009(11) -0.0005(12)
C17 0.0243(14) 0.0398(17) 0.0230(14) 0.0076(12) 0.0066(11) -0.0066(12)
C18 0.0168(12) 0.0210(13) 0.0196(12) 0.0027(10) 0.0014(9) -0.0026(10)
C19 0.0254(14) 0.0237(14) 0.0192(13) 0.0037(10) 0.0003(11) -0.0004(11)
C20 0.0195(13) 0.0297(15) 0.0256(14) 0.0023(11) 0.0029(11) 0.0048(11)
Ni2 0.01509(15) 0.01638(16) 0.01766(16) 0.00368(12) 0.00476(12) 0.00158(11)
P3 0.0150(3) 0.0163(3) 0.0189(3) 0.0027(2) 0.0039(2) 0.0010(2)
P4 0.0154(3) 0.0165(3) 0.0169(3) 0.0005(2) 0.0038(2) 0.0014(2)
N2 0.0338(14) 0.0330(14) 0.0518(16) 0.0237(12) 0.0259(12) 0.0146(11)
C21 0.0162(11) 0.0172(12) 0.0172(12) 0.0008(9) -0.0008(9) -0.0022(9)
C22 0.0164(11) 0.0163(11) 0.0154(11) -0.0024(9) -0.0002(9) -0.0009(9)
C23 0.0198(12) 0.0172(12) 0.0183(12) -0.0003(9) -0.0005(9) -0.0012(9)
C24 0.0202(12) 0.0203(13) 0.0187(12) 0.0057(10) -0.0006(9) -0.0045(9)
C25 0.0174(12) 0.0212(12) 0.0171(12) 0.0014(9) 0.0013(9) -0.0045(9)
C26 0.0161(11) 0.0176(12) 0.0157(11) -0.0008(9) -0.0005(9) -0.0038(9)
C27 0.0193(13) 0.0196(13) 0.0263(14) 0.0053(10) 0.0078(10) 0.0016(10)
C28 0.0203(12) 0.0170(12) 0.0213(13) 0.0005(10) 0.0043(10) 0.0028(9)
C29 0.0185(12) 0.0211(13) 0.0186(12) -0.0003(10) 0.0058(9) 0.0007(9)
C30 0.0298(15) 0.0358(17) 0.0207(14) -0.0039(12) 0.0005(11) 0.0002(12)
C31 0.0247(14) 0.0316(16) 0.0273(15) -0.0024(12) 0.0096(12) 0.0046(11)
C32 0.0176(12) 0.0221(13) 0.0219(13) -0.0015(10) 0.0006(10) 0.0026(10)
C33 0.0255(14) 0.0286(15) 0.0210(13) -0.0037(11) -0.0007(11) 0.0039(11)
C34 0.0234(14) 0.0278(15) 0.0301(15) -0.0032(12) 0.0028(12) -0.0044(11)
C35 0.0182(12) 0.0229(13) 0.0244(13) 0.0010(10) 0.0024(10) 0.0024(9)
C36 0.0302(15) 0.0311(16) 0.0240(14) 0.0048(12) -0.0015(12) 0.0044(12)
C37 0.0317(16) 0.0296(16) 0.0372(17) -0.0059(13) -0.0067(13) -0.0024(12)
C38 0.0230(13) 0.0192(12) 0.0236(13) -0.0017(10) 0.0064(10) 0.0005(10)
C39 0.0285(14) 0.0252(14) 0.0269(15) -0.0040(12) 0.0073(12) 0.0050(11)
C40 0.0251(15) 0.0368(17) 0.0306(16) -0.0085(13) 0.0012(12) -0.0029(12)

loop_
_geom_bond_atom_site_label_1
_geom_bond_atom_site_label_2
_geom_bond_distance
_geom_bond_site_symmetry_2
_geom_bond_publ_flag
Ni1 N1 1.872(2) . ?
Ni1 C1 1.931(2) . ?
Ni1 P2 2.1585(6) . ?
Ni1 P1 2.1587(6) . ?
P1 C7 1.820(2) . ?
P1 C15 1.834(2) . ?
P1 C18 1.840(2) . ?
P2 C8 1.833(2) . ?
P2 C9 1.837(3) . ?
P2 C12 1.838(2) . ?
N1 H1N1 0.781(17) . ?
N1 H2N1 0.818(17) . ?
C1 C2 1.415(3) . ?
C1 C6 1.422(3) . ?
C2 C3 1.392(3) . ?
C2 C8 1.506(3) . ?
C3 C4 1.381(3) . ?
C3 H3 0.96(2) . ?
C4 C5 1.379(3) . ?
C4 H4 0.98(2) . ?
C5 C6 1.385(3) . ?
C5 H5 0.95(2) . ?
C6 C7 1.509(3) . ?
C7 H7A 0.96(3) . ?
C7 H7B 0.99(3) . ?
C8 H8A 0.97(3) . ?
C8 H8B 0.98(3) . ?
C9 C10 1.521(4) . ?
C9 C11 1.522(4) . ?
C9 H9 0.93(3) . ?
C10 H10A 0.98(3) . ?
C10 H10B 1.01(3) . ?
C10 H10C 0.95(3) . ?
C11 H11A 0.89(3) . ?
C11 H11B 0.96(3) . ?
C11 H11C 0.97(3) . ?
C12 C13 1.519(4) . ?
C12 C14 1.527(3) . ?
C12 H12 0.94(2) . ?
C13 H13A 0.99(3) . ?
C13 H13B 0.96(2) . ?
C13 H13C 0.95(3) . ?
C14 H14A 0.95(3) . ?
C14 H14B 0.96(3) . ?
C14 H14C 0.96(3) . ?
C15 C17 1.527(3) . ?
C15 C16 1.528(4) . ?
C15 H15 0.95(2) . ?
C16 H16A 0.98(3) . ?
C16 H16B 0.98(3) . ?
C16 H16C 0.99(3) . ?
C17 H17A 0.95(3) . ?
C17 H17B 1.00(3) . ?
C17 H17C 0.99(3) . ?
C18 C20 1.519(3) . ?
C18 C19 1.522(3) . ?
C18 H18 0.94(2) . ?
C19 H19A 0.97(3) . ?
C19 H19B 0.95(3) . ?
C19 H19C 0.95(3) . ?
C20 H20A 1.00(3) . ?
C20 H20B 1.01(3) . ?
C20 H20C 0.94(3) . ?
Ni2 N2 1.880(2) . ?
Ni2 C21 1.928(2) . ?
Ni2 P4 2.1535(6) . ?
Ni2 P3 2.1539(6) . ?
P3 C27 1.835(2) . ?
P3 C35 1.837(3) . ?
P3 C38 1.839(2) . ?
P4 C28 1.822(2) . ?
P4 C29 1.840(2) . ?
P4 C32 1.845(2) . ?
N2 H1N2 0.794(17) . ?
N2 H2N2 0.820(17) . ?
C21 C26 1.416(3) . ?
C21 C22 1.421(3) . ?
C22 C23 1.383(3) . ?
C22 C28 1.508(3) . ?
C23 C24 1.383(3) . ?
C23 H23 0.98(2) . ?
C24 C25 1.383(3) . ?
C24 H24 0.94(2) . ?
C25 C26 1.389(3) . ?
C25 H25 0.93(2) . ?
C26 C27 1.504(3) . ?
C27 H27A 0.97(3) . ?
C27 H27B 0.93(2) . ?
C28 H28A 0.97(3) . ?
C28 H28B 0.99(2) . ?
C29 C30 1.522(4) . ?
C29 C31 1.526(3) . ?
C29 H29 0.94(3) . ?
C30 H30A 0.94(3) . ?
C30 H30B 1.01(3) . ?
C30 H30C 0.96(3) . ?
C31 H31A 0.97(3) . ?
C31 H31B 0.99(3) . ?
C31 H31C 0.98(3) . ?
C32 C34 1.519(4) . ?
C32 C33 1.527(3) . ?
C32 H32 0.95(2) . ?
C33 H33A 1.02(3) . ?
C33 H33B 0.98(3) . ?
C33 H33C 0.95(2) . ?
C34 H34A 0.96(3) . ?
C34 H34B 0.95(3) . ?
C34 H34C 0.93(3) . ?
C35 C36 1.526(4) . ?
C35 C37 1.527(4) . ?
C35 H35 1.00(3) . ?
C36 H36A 0.97(3) . ?
C36 H36B 0.98(3) . ?
C36 H36C 1.02(3) . ?
C37 H37A 0.98(3) . ?
C37 H37B 0.94(3) . ?
C37 H37C 1.01(3) . ?
C38 C40 1.523(4) . ?
C38 C39 1.523(3) . ?
C38 H38 0.97(2) . ?
C39 H39A 1.04(3) . ?
C39 H39B 0.99(3) . ?
C39 H39C 0.93(3) . ?
C40 H40A 0.96(3) . ?
C40 H40B 0.98(3) . ?
C40 H40C 0.99(3) . ?
